data_1519330
loop_
_publ_author_name
'Amoroso, Angelo'
'Gelbrich, Thomas'
'Hursthouse, Michael B.'

_publ_section_title
;
 C28H26Cl2CuN4O10
;
_journal_name_full 'Crystal Structure Report Archive'
_journal_page_first 832
_journal_year 2001
_chemical_formula_sum 'C28 H26 Cl2 Cu N4 O10'
_chemical_formula_weight 712.97
_space_group_IT_number 14
_symmetry_cell_setting monoclinic
_symmetry_space_group_name_Hall '-P 2ybc'
_symmetry_space_group_name_H-M 'P 1 21/c 1'
_atom_sites_solution_hydrogens geom
_atom_sites_solution_primary direct
_atom_sites_solution_secondary difmap
_cell_angle_alpha 90.00
_cell_angle_beta 96.560(2)
_cell_angle_gamma 90.00
_cell_formula_units_Z 4
_cell_length_a 11.0240(6)
_cell_length_b 12.5301(8)
_cell_length_c 21.1630(14)
_cell_measurement_reflns_used 41721
_cell_measurement_temperature 150(2)
_cell_measurement_theta_max 27.48
_cell_measurement_theta_min 2.91
_cell_volume 2904.1(3)
_computing_cell_refinement 'DENZO and COLLECT'
_computing_data_collection
;
'DENZO (Otwinowski and Minor, 1997) & COLLECT (Hooft, 1998) '
;
_computing_data_reduction 'DENZO and COLLECT'
_computing_publication_material SHELXL-97
_computing_structure_refinement 'SHELXL-97 (Sheldrick, 2008)'
_computing_structure_solution 'SHELXS-97 (Sheldrick, 2008)'
_diffrn_ambient_temperature 150(2)
_diffrn_measured_fraction_theta_full 0.811
_diffrn_measured_fraction_theta_max 0.811
_diffrn_measurement_device_type 'Enraf Nonius KappaCCD area detector'
_diffrn_measurement_method '\w and \f scans to fill Ewald sphere'
_diffrn_radiation_monochromator graphite
_diffrn_radiation_source 'Enraf Nonius FR591 rotating anode'
_diffrn_radiation_type MoK\a
_diffrn_radiation_wavelength 0.71073
_diffrn_reflns_av_R_equivalents 0.0707
_diffrn_reflns_av_sigmaI/netI 0.0693
_diffrn_reflns_limit_h_max 12
_diffrn_reflns_limit_h_min -11
_diffrn_reflns_limit_k_max 14
_diffrn_reflns_limit_k_min -12
_diffrn_reflns_limit_l_max 21
_diffrn_reflns_limit_l_min -25
_diffrn_reflns_number 11321
_diffrn_reflns_theta_full 25.00
_diffrn_reflns_theta_max 25.00
_diffrn_reflns_theta_min 3.25
_exptl_absorpt_coefficient_mu 1.002
_exptl_absorpt_correction_T_max 0.9802
_exptl_absorpt_correction_T_min 0.6341
_exptl_absorpt_correction_type empirical
_exptl_absorpt_process_details 'SORTAV (R. H. Blessing, 1995, 1997)'
_exptl_crystal_colour green
_exptl_crystal_density_diffrn 1.631
_exptl_crystal_density_method 'not measured'
_exptl_crystal_description Block
_exptl_crystal_F_000 1460
_exptl_crystal_size_max 0.50
_exptl_crystal_size_mid 0.15
_exptl_crystal_size_min 0.02
_refine_diff_density_max 1.237
_refine_diff_density_min -0.635
_refine_diff_density_rms 0.090
_refine_ls_extinction_coef 0
_refine_ls_extinction_method none
_refine_ls_goodness_of_fit_ref 1.155
_refine_ls_hydrogen_treatment constr
_refine_ls_matrix_type full
_refine_ls_number_parameters 432
_refine_ls_number_reflns 4137
_refine_ls_number_restraints 0
_refine_ls_restrained_S_all 1.155
_refine_ls_R_factor_all 0.0978
_refine_ls_R_factor_gt 0.0626
_refine_ls_shift/su_max 0.000
_refine_ls_shift/su_mean 0.000
_refine_ls_structure_factor_coef Fsqd
_refine_ls_weighting_details 'calc w=1/[\s^2^(Fo^2^)+(0.0000P)^2^+9.3452P] where P=(Fo^2^+2Fc^2^)/3'
_refine_ls_weighting_scheme calc
_refine_ls_wR_factor_gt 0.1207
_refine_ls_wR_factor_ref 0.1285
_reflns_number_gt 2930
_reflns_number_total 4137
_reflns_threshold_expression >2sigma(I)
_cod_data_source_file eCrystal-832.cif
_cod_data_source_block s92
_cod_depositor_comments
;
Citation :
Amoroso, Angelo and Gelbrich, Thomas and Hursthouse, Michael B. (2001) 
University of Southampton, Crystal Structure Report Archive. 

More at:
http://ecrystals.chem.soton.ac.uk/832/

The following automatic conversions were performed:

'_symmetry_cell_setting' value 'Monoclinic' changed to 'monoclinic'
according to the built-in table from CIF Core dictionary named
'cif_core.dic' version 2.4.1 from 2010-06-29.

'_exptl_absorpt_correction_type' value 'Empirical' changed to
'empirical' according to the built-in table from CIF Core dictionary
named 'cif_core.dic' version 2.4.1 from 2010-06-29.

Automatic conversion script
Id: cif_fix_values 3105 2015-03-04 15:46:00Z robertas 
;
_cod_original_sg_symbol_H-M P2(1)/c
_cod_database_code 1519330

loop_
_symmetry_equiv_pos_as_xyz
'x, y, z'
'-x, y+1/2, -z+1/2'
'-x, -y, -z'
'x, -y-1/2, z-1/2'

loop_
_atom_site_label
_atom_site_type_symbol
_atom_site_fract_x
_atom_site_fract_y
_atom_site_fract_z
_atom_site_U_iso_or_equiv
_atom_site_adp_type
_atom_site_occupancy
_atom_site_symmetry_multiplicity
_atom_site_calc_flag
_atom_site_refinement_flags
_atom_site_disorder_assembly
_atom_site_disorder_group
Cu1 Cu 0.67588(6) 0.65077(5) 0.34287(3) 0.0294(2) Uani 1 1 d . . .
O10 O 0.7037(3) 0.7163(3) 0.45254(17) 0.0364(10) Uani 1 1 d . . .
O11 O 0.7503(3) 0.5859(3) 0.25649(17) 0.0347(10) Uani 1 1 d . . .
N1 N 0.5845(4) 0.5274(4) 0.3726(2) 0.0304(11) Uani 1 1 d . . .
N2 N 0.8306(4) 0.5629(4) 0.3813(2) 0.0325(12) Uani 1 1 d . . .
N4 N 0.5447(4) 0.6827(3) 0.26898(19) 0.0268(11) Uani 1 1 d . . .
N3 N 0.7546(4) 0.7937(3) 0.3372(2) 0.0295(11) Uani 1 1 d . . .
C1 C 0.6535(5) 0.4497(5) 0.4022(3) 0.0340(14) Uani 1 1 d . . .
C2 C 0.6023(6) 0.3673(5) 0.4336(3) 0.0398(16) Uani 1 1 d . . .
H2 H 0.6526 0.3139 0.4549 0.027(15) Uiso 1 1 calc R . .
C3 C 0.4769(6) 0.3636(5) 0.4335(3) 0.0479(17) Uani 1 1 d . . .
H3 H 0.4398 0.3084 0.4554 0.036(16) Uiso 1 1 calc R . .
C4 C 0.4065(6) 0.4419(5) 0.4009(3) 0.0452(17) Uani 1 1 d . . .
H4 H 0.3199 0.4389 0.3982 0.06(2) Uiso 1 1 calc R . .
C5 C 0.4623(5) 0.5232(5) 0.3729(3) 0.0377(15) Uani 1 1 d . . .
H5 H 0.4136 0.5788 0.3529 0.028(15) Uiso 1 1 calc R . .
C6 C 0.7869(5) 0.4533(5) 0.3961(3) 0.0372(15) Uani 1 1 d . . .
H6A H 0.8049 0.4037 0.3620 0.051(18) Uiso 1 1 calc R . .
H6B H 0.8326 0.4283 0.4364 0.022(13) Uiso 1 1 calc R . .
C7 C 0.8870(5) 0.6162(5) 0.4393(3) 0.0423(16) Uani 1 1 d . . .
H7A H 0.9269 0.6830 0.4277 0.06(2) Uiso 1 1 calc R . .
H7B H 0.9504 0.5693 0.4615 0.039(16) Uiso 1 1 calc R . .
C8 C 0.7931(6) 0.6412(5) 0.4829(3) 0.0453(17) Uani 1 1 d . . .
H8A H 0.7514 0.5747 0.4935 0.07(2) Uiso 1 1 calc R . .
H8B H 0.8333 0.6724 0.5229 0.024(13) Uiso 1 1 calc R . .
C9 C 0.7524(5) 0.8183(5) 0.4500(3) 0.0351(15) Uani 1 1 d . . .
C10 C 0.7790(5) 0.8572(5) 0.3907(2) 0.0306(13) Uani 1 1 d . . .
C11 C 0.8316(5) 0.9599(5) 0.3872(3) 0.0351(15) Uani 1 1 d . . .
C12 C 0.8552(5) 1.0185(5) 0.4437(3) 0.0412(16) Uani 1 1 d . . .
H12 H 0.8928 1.0866 0.4425 0.010(12) Uiso 1 1 calc R . .
C13 C 0.8258(5) 0.9805(5) 0.4999(3) 0.0436(17) Uani 1 1 d . . .
H13 H 0.8408 1.0229 0.5372 0.037(16) Uiso 1 1 calc R . .
C14 C 0.7735(5) 0.8791(5) 0.5034(3) 0.0397(16) Uani 1 1 d . . .
H14 H 0.7528 0.8529 0.5429 0.037(16) Uiso 1 1 calc R . .
C15 C 0.8557(5) 0.9954(5) 0.3272(3) 0.0422(16) Uani 1 1 d . . .
H15 H 0.8910 1.0637 0.3229 0.038(16) Uiso 1 1 calc R . .
C16 C 0.8287(5) 0.9324(5) 0.2746(3) 0.0411(16) Uani 1 1 d . . .
H16 H 0.8437 0.9568 0.2337 0.018(13) Uiso 1 1 calc R . .
C17 C 0.7794(5) 0.8330(5) 0.2822(3) 0.0357(15) Uani 1 1 d . . .
H17 H 0.7621 0.7897 0.2454 0.035(16) Uiso 1 1 calc R . .
C18 C 0.9168(5) 0.5581(5) 0.3317(3) 0.0391(15) Uani 1 1 d . . .
H18A H 0.9850 0.5095 0.3463 0.043(17) Uiso 1 1 calc R . .
H18B H 0.9515 0.6300 0.3265 0.041(17) Uiso 1 1 calc R . .
C19 C 0.8563(5) 0.5200(5) 0.2681(3) 0.0367(15) Uani 1 1 d . . .
H19A H 0.9110 0.5298 0.2345 0.033(15) Uiso 1 1 calc R . .
H19B H 0.8336 0.4438 0.2699 0.032(15) Uiso 1 1 calc R . .
C20 C 0.6608(5) 0.5674(4) 0.2074(3) 0.0290(13) Uani 1 1 d . . .
C21 C 0.5524(5) 0.6258(4) 0.2143(3) 0.0271(13) Uani 1 1 d . . .
C22 C 0.4563(5) 0.6225(5) 0.1643(3) 0.0333(14) Uani 1 1 d . . .
C23 C 0.4689(6) 0.5581(5) 0.1110(3) 0.0444(17) Uani 1 1 d . . .
H23 H 0.4047 0.5555 0.0770 0.050(18) Uiso 1 1 calc R . .
C24 C 0.5719(6) 0.4996(5) 0.1075(3) 0.0429(17) Uani 1 1 d . . .
H24 H 0.5779 0.4553 0.0716 0.055(19) Uiso 1 1 calc R . .
C25 C 0.6697(5) 0.5037(4) 0.1565(3) 0.0336(14) Uani 1 1 d . . .
H25 H 0.7410 0.4622 0.1538 0.015(12) Uiso 1 1 calc R . .
C26 C 0.3511(6) 0.6841(5) 0.1728(3) 0.0392(16) Uani 1 1 d . . .
H26 H 0.2842 0.6858 0.1402 0.052(19) Uiso 1 1 calc R . .
C27 C 0.3454(6) 0.7400(5) 0.2265(3) 0.0414(16) Uani 1 1 d . . .
H27 H 0.2748 0.7809 0.2319 0.039(17) Uiso 1 1 calc R . .
C28 C 0.4447(5) 0.7379(4) 0.2748(3) 0.0337(14) Uani 1 1 d . . .
H28 H 0.4394 0.7774 0.3127 0.033(15) Uiso 1 1 calc R . .
Cl1 Cl 1.04126(13) 0.25906(12) 0.35349(7) 0.0365(4) Uani 1 1 d . . .
O1 O 0.9644(4) 0.2732(4) 0.2955(2) 0.0665(15) Uani 1 1 d . . .
O2 O 0.9732(4) 0.2570(4) 0.4062(2) 0.0683(15) Uani 1 1 d . . .
O3 O 1.1242(5) 0.3450(4) 0.3613(2) 0.0770(17) Uani 1 1 d . . .
O4 O 1.1040(4) 0.1613(4) 0.3513(2) 0.0671(15) Uani 1 1 d . . .
Cl2 Cl 0.20649(15) 0.71755(15) 0.40501(9) 0.0542(5) Uani 1 1 d . . .
O5 O 0.3260(4) 0.7603(4) 0.4213(3) 0.0799(17) Uani 1 1 d . . .
O6 O 0.1163(5) 0.7940(4) 0.3916(3) 0.110(2) Uani 1 1 d . . .
O7 O 0.1792(5) 0.6382(6) 0.4472(3) 0.116(3) Uani 1 1 d . . .
O8 O 0.2091(5) 0.6588(6) 0.3450(3) 0.115(2) Uani 1 1 d . . .

loop_
_atom_site_aniso_label
_atom_site_aniso_U_11
_atom_site_aniso_U_22
_atom_site_aniso_U_33
_atom_site_aniso_U_23
_atom_site_aniso_U_13
_atom_site_aniso_U_12
Cu1 0.0222(4) 0.0332(4) 0.0327(4) 0.0023(3) 0.0026(3) -0.0021(3)
O10 0.035(3) 0.042(3) 0.032(2) 0.0000(18) 0.0044(19) -0.007(2)
O11 0.018(2) 0.048(3) 0.037(2) -0.0033(19) 0.0003(18) 0.0054(18)
N1 0.027(3) 0.025(3) 0.040(3) 0.003(2) 0.005(2) -0.001(2)
N2 0.020(3) 0.037(3) 0.040(3) 0.006(2) -0.001(2) 0.004(2)
N4 0.023(3) 0.029(3) 0.029(3) 0.007(2) 0.003(2) 0.003(2)
N3 0.026(3) 0.031(3) 0.032(3) -0.002(2) 0.007(2) -0.001(2)
C1 0.034(4) 0.035(4) 0.033(3) 0.001(3) 0.004(3) -0.002(3)
C2 0.047(5) 0.035(4) 0.039(3) 0.006(3) 0.009(3) 0.003(3)
C3 0.047(5) 0.046(5) 0.053(4) 0.007(3) 0.019(3) -0.015(3)
C4 0.027(4) 0.054(5) 0.054(4) 0.005(3) 0.007(3) -0.015(3)
C5 0.017(4) 0.050(4) 0.046(4) 0.003(3) 0.004(3) -0.004(3)
C6 0.024(4) 0.044(4) 0.043(4) 0.007(3) 0.003(3) 0.002(3)
C7 0.029(4) 0.051(5) 0.044(4) 0.012(3) -0.007(3) 0.001(3)
C8 0.047(4) 0.055(5) 0.032(3) 0.010(3) -0.006(3) -0.004(4)
C9 0.022(4) 0.048(4) 0.034(3) -0.005(3) -0.002(3) 0.000(3)
C10 0.013(3) 0.046(4) 0.032(3) -0.007(3) 0.002(2) 0.000(3)
C11 0.026(4) 0.038(4) 0.043(4) -0.011(3) 0.009(3) -0.003(3)
C12 0.024(4) 0.043(4) 0.056(4) -0.014(3) 0.003(3) -0.006(3)
C13 0.026(4) 0.065(5) 0.039(4) -0.019(3) -0.003(3) 0.000(3)
C14 0.027(4) 0.059(5) 0.033(4) -0.006(3) -0.001(3) -0.001(3)
C15 0.028(4) 0.041(4) 0.061(4) -0.009(3) 0.019(3) -0.012(3)
C16 0.049(4) 0.034(4) 0.043(4) -0.001(3) 0.019(3) -0.008(3)
C17 0.031(4) 0.047(4) 0.031(3) -0.006(3) 0.007(3) -0.007(3)
C18 0.016(4) 0.048(4) 0.053(4) 0.010(3) 0.005(3) 0.005(3)
C19 0.020(4) 0.042(4) 0.050(4) 0.006(3) 0.010(3) 0.007(3)
C20 0.024(4) 0.031(4) 0.033(3) 0.003(3) 0.008(3) 0.000(3)
C21 0.022(4) 0.027(3) 0.033(3) 0.005(2) 0.002(3) -0.002(2)
C22 0.027(4) 0.036(4) 0.037(3) 0.003(3) 0.001(3) -0.009(3)
C23 0.035(4) 0.058(5) 0.039(4) -0.003(3) -0.002(3) -0.012(3)
C24 0.039(4) 0.054(5) 0.036(4) -0.008(3) 0.007(3) -0.015(3)
C25 0.031(4) 0.028(4) 0.045(4) -0.002(3) 0.016(3) 0.000(3)
C26 0.029(4) 0.043(4) 0.044(4) 0.009(3) -0.006(3) -0.003(3)
C27 0.025(4) 0.043(4) 0.056(4) 0.009(3) 0.005(3) 0.006(3)
C28 0.032(4) 0.032(4) 0.036(3) 0.001(3) 0.001(3) 0.004(3)
Cl1 0.0284(9) 0.0388(10) 0.0422(8) -0.0024(7) 0.0030(7) -0.0035(7)
O1 0.064(3) 0.055(3) 0.072(3) 0.005(3) -0.032(3) -0.011(3)
O2 0.064(3) 0.062(3) 0.088(4) 0.006(3) 0.048(3) 0.007(3)
O3 0.085(4) 0.095(4) 0.047(3) 0.009(3) -0.009(3) -0.066(3)
O4 0.070(3) 0.073(4) 0.054(3) -0.016(3) -0.007(3) 0.041(3)
Cl2 0.0336(11) 0.0689(13) 0.0610(11) 0.0191(10) 0.0097(9) -0.0036(9)
O5 0.050(3) 0.088(4) 0.098(4) 0.022(3) -0.008(3) -0.027(3)
O6 0.074(4) 0.060(4) 0.186(7) -0.015(4) -0.030(4) 0.015(3)
O7 0.054(4) 0.169(7) 0.120(5) 0.083(5) -0.011(3) -0.035(4)
O8 0.065(4) 0.166(7) 0.114(5) -0.045(5) 0.009(4) 0.018(4)

loop_
_atom_type_symbol
_atom_type_description
_atom_type_scat_dispersion_real
_atom_type_scat_dispersion_imag
_atom_type_scat_source
C C 0.0033 0.0016 'International Tables Vol C Tables 4.2.6.8 and 6.1.1.4'
H H 0.0000 0.0000 'International Tables Vol C Tables 4.2.6.8 and 6.1.1.4'
N N 0.0061 0.0033 'International Tables Vol C Tables 4.2.6.8 and 6.1.1.4'
O O 0.0106 0.0060 'International Tables Vol C Tables 4.2.6.8 and 6.1.1.4'
Cl Cl 0.1484 0.1585 'International Tables Vol C Tables 4.2.6.8 and 6.1.1.4'
Cu Cu 0.3201 1.2651 'International Tables Vol C Tables 4.2.6.8 and 6.1.1.4'

loop_
_geom_angle_atom_site_label_1
_geom_angle_atom_site_label_2
_geom_angle_atom_site_label_3
_geom_angle
_geom_angle_site_symmetry_1
_geom_angle_site_symmetry_3
N1 Cu1 N3 162.79(18) . .
N1 Cu1 N4 93.12(18) . .
N3 Cu1 N4 93.03(17) . .
N1 Cu1 N2 83.63(18) . .
N3 Cu1 N2 98.80(18) . .
N4 Cu1 N2 149.93(18) . .
N1 Cu1 O11 102.85(16) . .
N3 Cu1 O11 94.26(16) . .
N4 Cu1 O11 74.93(15) . .
N2 Cu1 O11 76.69(16) . .
C9 O10 C8 111.5(4) . .
C20 O11 C19 122.6(4) . .
C20 O11 Cu1 112.4(3) . .
C19 O11 Cu1 116.0(3) . .
C1 N1 C5 118.7(5) . .
C1 N1 Cu1 115.5(4) . .
C5 N1 Cu1 125.1(4) . .
C7 N2 C18 111.2(4) . .
C7 N2 C6 110.8(4) . .
C18 N2 C6 110.8(5) . .
C7 N2 Cu1 109.2(3) . .
C18 N2 Cu1 107.5(3) . .
C6 N2 Cu1 107.1(3) . .
C28 N4 C21 119.0(5) . .
C28 N4 Cu1 123.8(4) . .
C21 N4 Cu1 115.9(3) . .
C17 N3 C10 117.8(5) . .
C17 N3 Cu1 121.4(4) . .
C10 N3 Cu1 120.7(4) . .
N1 C1 C2 121.6(5) . .
N1 C1 C6 116.6(5) . .
C2 C1 C6 121.6(5) . .
C1 C2 C3 119.2(6) . .
C1 C2 H2 120.4 . .
C3 C2 H2 120.4 . .
C2 C3 C4 118.7(6) . .
C2 C3 H3 120.7 . .
C4 C3 H3 120.7 . .
C5 C4 C3 119.4(6) . .
C5 C4 H4 120.3 . .
C3 C4 H4 120.3 . .
N1 C5 C4 122.3(6) . .
N1 C5 H5 118.9 . .
C4 C5 H5 118.9 . .
C1 C6 N2 112.9(5) . .
C1 C6 H6A 109.0 . .
N2 C6 H6A 109.0 . .
C1 C6 H6B 109.0 . .
N2 C6 H6B 109.0 . .
H6A C6 H6B 107.8 . .
N2 C7 C8 110.7(5) . .
N2 C7 H7A 109.5 . .
C8 C7 H7A 109.5 . .
N2 C7 H7B 109.5 . .
C8 C7 H7B 109.5 . .
H7A C7 H7B 108.1 . .
O10 C8 C7 110.2(5) . .
O10 C8 H8A 109.6 . .
C7 C8 H8A 109.6 . .
O10 C8 H8B 109.6 . .
C7 C8 H8B 109.6 . .
H8A C8 H8B 108.1 . .
C14 C9 O10 120.9(5) . .
C14 C9 C10 120.9(6) . .
O10 C9 C10 118.2(5) . .
N3 C10 C9 119.3(5) . .
N3 C10 C11 121.4(5) . .
C9 C10 C11 119.2(5) . .
C15 C11 C12 124.9(6) . .
C15 C11 C10 117.2(5) . .
C12 C11 C10 117.9(5) . .
C13 C12 C11 121.7(6) . .
C13 C12 H12 119.2 . .
C11 C12 H12 119.2 . .
C12 C13 C14 120.4(6) . .
C12 C13 H13 119.8 . .
C14 C13 H13 119.8 . .
C9 C14 C13 119.8(6) . .
C9 C14 H14 120.1 . .
C13 C14 H14 120.1 . .
C16 C15 C11 120.6(6) . .
C16 C15 H15 119.7 . .
C11 C15 H15 119.7 . .
C15 C16 C17 118.7(6) . .
C15 C16 H16 120.7 . .
C17 C16 H16 120.7 . .
N3 C17 C16 124.3(5) . .
N3 C17 H17 117.8 . .
C16 C17 H17 117.8 . .
N2 C18 C19 112.8(4) . .
N2 C18 H18A 109.0 . .
C19 C18 H18A 109.0 . .
N2 C18 H18B 109.0 . .
C19 C18 H18B 109.0 . .
H18A C18 H18B 107.8 . .
O11 C19 C18 103.9(5) . .
O11 C19 H19A 111.0 . .
C18 C19 H19A 111.0 . .
O11 C19 H19B 111.0 . .
C18 C19 H19B 111.0 . .
H19A C19 H19B 109.0 . .
C25 C20 O11 126.3(5) . .
C25 C20 C21 121.5(5) . .
O11 C20 C21 112.1(5) . .
N4 C21 C22 122.4(5) . .
N4 C21 C20 119.2(5) . .
C22 C21 C20 118.4(5) . .
C23 C22 C21 119.0(6) . .
C23 C22 C26 124.7(6) . .
C21 C22 C26 116.3(5) . .
C24 C23 C22 120.7(6) . .
C24 C23 H23 119.6 . .
C22 C23 H23 119.6 . .
C23 C24 C25 120.9(6) . .
C23 C24 H24 119.5 . .
C25 C24 H24 119.5 . .
C20 C25 C24 119.2(6) . .
C20 C25 H25 120.4 . .
C24 C25 H25 120.4 . .
C27 C26 C22 120.5(6) . .
C27 C26 H26 119.8 . .
C22 C26 H26 119.8 . .
C26 C27 C28 119.8(6) . .
C26 C27 H27 120.1 . .
C28 C27 H27 120.1 . .
N4 C28 C27 122.0(6) . .
N4 C28 H28 119.0 . .
C27 C28 H28 119.0 . .
O4 Cl1 O3 110.7(3) . .
O4 Cl1 O2 108.4(3) . .
O3 Cl1 O2 108.5(3) . .
O4 Cl1 O1 109.1(3) . .
O3 Cl1 O1 108.7(3) . .
O2 Cl1 O1 111.5(3) . .
O6 Cl2 O7 114.9(4) . .
O6 Cl2 O5 114.3(4) . .
O7 Cl2 O5 112.0(3) . .
O6 Cl2 O8 104.7(4) . .
O7 Cl2 O8 102.9(5) . .
O5 Cl2 O8 106.7(3) . .

loop_
_geom_bond_atom_site_label_1
_geom_bond_atom_site_label_2
_geom_bond_distance
_geom_bond_site_symmetry_2
Cu1 N1 1.986(4) .
Cu1 N3 2.000(4) .
Cu1 N4 2.044(4) .
Cu1 N2 2.113(4) .
Cu1 O11 2.241(4) .
O10 C9 1.389(7) .
O10 C8 1.457(7) .
O11 C20 1.368(6) .
O11 C19 1.428(6) .
N1 C1 1.346(7) .
N1 C5 1.348(7) .
N2 C7 1.472(7) .
N2 C18 1.495(7) .
N2 C6 1.500(7) .
N4 C28 1.319(6) .
N4 C21 1.369(7) .
N3 C17 1.322(7) .
N3 C10 1.383(7) .
C1 C2 1.382(8) .
C1 C6 1.492(8) .
C2 C3 1.383(8) .
C2 H2 0.9500 .
C3 C4 1.385(8) .
C3 H3 0.9500 .
C4 C5 1.361(8) .
C4 H4 0.9500 .
C5 H5 0.9500 .
C6 H6A 0.9900 .
C6 H6B 0.9900 .
C7 C8 1.496(8) .
C7 H7A 0.9900 .
C7 H7B 0.9900 .
C8 H8A 0.9900 .
C8 H8B 0.9900 .
C9 C14 1.359(8) .
C9 C10 1.409(7) .
C10 C11 1.417(8) .
C11 C15 1.399(8) .
C11 C12 1.402(8) .
C12 C13 1.355(8) .
C12 H12 0.9500 .
C13 C14 1.401(8) .
C13 H13 0.9500 .
C14 H14 0.9500 .
C15 C16 1.368(8) .
C15 H15 0.9500 .
C16 C17 1.375(8) .
C16 H16 0.9500 .
C17 H17 0.9500 .
C18 C19 1.510(8) .
C18 H18A 0.9900 .
C18 H18B 0.9900 .
C19 H19A 0.9900 .
C19 H19B 0.9900 .
C20 C25 1.354(7) .
C20 C21 1.423(7) .
C21 C22 1.410(7) .
C22 C23 1.408(8) .
C22 C26 1.422(8) .
C23 C24 1.361(8) .
C23 H23 0.9500 .
C24 C25 1.409(8) .
C24 H24 0.9500 .
C25 H25 0.9500 .
C26 C27 1.342(8) .
C26 H26 0.9500 .
C27 C28 1.410(8) .
C27 H27 0.9500 .
C28 H28 0.9500 .
Cl1 O4 1.410(4) .
Cl1 O3 1.410(4) .
Cl1 O2 1.415(4) .
Cl1 O1 1.421(4) .
Cl2 O6 1.387(5) .
Cl2 O7 1.392(5) .
Cl2 O5 1.427(5) .
Cl2 O8 1.470(6) .
